data_6000358
loop_
_publ_author_name
'Boulet, P.'
'Potel, M.'
'Andr\'e, G.'
'Rogl, P.'
'No\"el, H.'

_publ_section_title
;
 Crystal and magnetic structure of the binary uranium germanide U~3~Ge~5~
;
_journal_issue 1-2
_journal_name_full 'Journal of Alloys and Compounds'
_journal_page_first 41
_journal_page_last 44
_journal_paper_doi 10.1016/S0925-8388(98)00873-1
_journal_volume 283
_journal_year 1999
_chemical_formula_sum 'Ge5 U3'
_space_group_name_H-M_alt 'P 6/m m m'
_cell_angle_alpha 90.000
_cell_angle_beta 90.000
_cell_angle_gamma 120.000
_cell_length_a 3.9540
_cell_length_b 3.9540
_cell_length_c 4.1250
_cell_volume 55.85
_cod_database_code 6000358

loop_
_atom_site_label
_atom_site_fract_x
_atom_site_fract_y
_atom_site_fract_z
? ? ? ?
